data_2002316
loop_
_publ_author_name
'Wichmann, R'
'Mueller-Buschbaum, Hk'

_publ_section_title
;
Synthese und Untersuchung von Ni Nb2 O6-Einkristallen mit Columbit -
und Rutilstruktur
;
_journal_name_full
;
Zeitschrift fuer Anorganische und Allgemeine Chemie
;
_journal_page_first 101
_journal_page_last 105
_journal_paper_doi 10.1002/zaac.19835030810
_journal_volume 503
_journal_year 1983
_chemical_formula_structural 'Ni Nb2 O6'
_chemical_formula_sum 'Nb2 Ni O6'
_chemical_name_systematic 'Nickel diniobium oxide'
_space_group_IT_number 60
_symmetry_cell_setting orthorhombic
_symmetry_Int_Tables_number 60
_symmetry_space_group_name_Hall '-P 2n 2ab'
_symmetry_space_group_name_H-M 'P b c n'
_cell_angle_alpha 90
_cell_angle_beta 90
_cell_angle_gamma 90
_cell_formula_units_Z 4
_cell_length_a 14.032
_cell_length_b 5.687
_cell_length_c 5.033
_cell_volume 401.6
_refine_ls_R_factor_all 0.066
_cod_database_code 2002316

loop_
_symmetry_equiv_pos_as_xyz
x,y,z
1/2-x,1/2-y,1/2+z
1/2+x,1/2-y,-z
-x,y,1/2-z
-x,-y,-z
1/2+x,1/2+y,1/2-z
1/2-x,1/2+y,z
x,-y,1/2+z

loop_
_atom_site_label
_atom_site_type_symbol
_atom_site_symmetry_multiplicity
_atom_site_Wyckoff_symbol
_atom_site_fract_x
_atom_site_fract_y
_atom_site_fract_z
_atom_site_occupancy
_atom_site_attached_hydrogens
_atom_site_calc_flag
Ni1 Ni2+ 4 c 0. 0.3446(4) 0.25 1. 0 d
Nb1 Nb5+ 8 d 0.1591(1) 0.1810(2) 0.7550(3) 1. 0 d
O1 O2- 8 d 0.094(1) 0.109(2) 0.075(2) 1. 0 d
O2 O2- 8 d 0.421(1) 0.117(2) 0.088(2) 1. 0 d
O3 O2- 8 d 0.757(1) 0.122(2) 0.078(2) 1. 0 d

loop_
_atom_type_symbol
_atom_type_oxidation_number
Ni2+ 2.000
Nb5+ 5.000
O2- -2.000
